data_4512545
loop_
_publ_author_name
'Di Nicola, Corrado'
'Garau, Federica'
'Gazzano, Massimo'
'Lanza, Arianna'
'Monari, Magda'
'Nestola, Fabrizio'
'Pandolfo, Luciano'
'Pettinari, Claudio'

_publ_section_title
;
 Interaction of the Trinuclear Triangular Secondary Building Unit
 [Cu3(\m3-OH)(\m-pz)3]2+with 4,4&#x2032;-Bipyridine. Structural
 Characterizations of New Coordination Polymers and Hexanuclear
 CuIIClusters. 2\%
;
_journal_issue 3
_journal_name_full 'Crystal Growth &amp; Design'
_journal_page_first 1259
_journal_paper_doi 10.1021/cg501647r
_journal_volume 15
_journal_year 2015
_chemical_formula_sum 'C25 H26 Cu3 N8 O6'
_chemical_formula_weight 725.16
_chemical_name_systematic
;
 ?
;
_space_group_IT_number 2
_symmetry_cell_setting triclinic
_symmetry_space_group_name_Hall '-P 1'
_symmetry_space_group_name_H-M 'P -1'
_atom_sites_solution_hydrogens geom
_atom_sites_solution_primary direct
_atom_sites_solution_secondary difmap
_audit_creation_method SHELXL-97
_cell_angle_alpha 113.890(5)
_cell_angle_beta 94.844(6)
_cell_angle_gamma 113.569(4)
_cell_formula_units_Z 2
_cell_length_a 11.174(4)
_cell_length_b 12.452(4)
_cell_length_c 13.109(8)
_cell_measurement_reflns_used 2111
_cell_measurement_temperature 296(2)
_cell_measurement_theta_max 27.21
_cell_measurement_theta_min 2.31
_cell_volume 1461.0(11)
_computing_cell_refinement 'Bruker SAINT'
_computing_data_collection 'Bruker APEX2'
_computing_data_reduction 'Bruker SAINT'
_computing_molecular_graphics 'Bruker SHELXTL'
_computing_publication_material 'Bruker SHELXTL'
_computing_structure_refinement 'SHELXL-97 (Sheldrick, 2008)'
_computing_structure_solution 'SHELXS-97 (Sheldrick, 2008)'
_diffrn_ambient_temperature 296(2)
_diffrn_measured_fraction_theta_full 0.863
_diffrn_measured_fraction_theta_max 0.863
_diffrn_measurement_device_type 'Bruker APEX-II CCD'
_diffrn_measurement_method '\f and \w scans'
_diffrn_radiation_monochromator graphite
_diffrn_radiation_source 'fine-focus sealed tube'
_diffrn_radiation_type MoK\a
_diffrn_radiation_wavelength 0.71073
_diffrn_reflns_av_R_equivalents 0.0438
_diffrn_reflns_av_sigmaI/netI 0.1021
_diffrn_reflns_limit_h_max 12
_diffrn_reflns_limit_h_min -12
_diffrn_reflns_limit_k_max 14
_diffrn_reflns_limit_k_min -14
_diffrn_reflns_limit_l_max 15
_diffrn_reflns_limit_l_min -14
_diffrn_reflns_number 5881
_diffrn_reflns_theta_full 24.00
_diffrn_reflns_theta_max 24.00
_diffrn_reflns_theta_min 2.03
_exptl_absorpt_coefficient_mu 2.217
_exptl_absorpt_correction_T_max 0.911
_exptl_absorpt_correction_T_min 0.604
_exptl_absorpt_correction_type multi-scan
_exptl_absorpt_process_details SADABS
_exptl_crystal_colour blue
_exptl_crystal_density_diffrn 1.649
_exptl_crystal_density_method 'not measured'
_exptl_crystal_description platelet
_exptl_crystal_F_000 734
_exptl_crystal_size_max 0.25
_exptl_crystal_size_mid 0.20
_exptl_crystal_size_min 0.05
_refine_diff_density_max 0.916
_refine_diff_density_min -1.303
_refine_diff_density_rms 0.141
_refine_ls_extinction_method none
_refine_ls_goodness_of_fit_ref 0.979
_refine_ls_hydrogen_treatment mixed
_refine_ls_matrix_type full
_refine_ls_number_parameters 385
_refine_ls_number_reflns 3959
_refine_ls_number_restraints 3
_refine_ls_restrained_S_all 0.979
_refine_ls_R_factor_all 0.1303
_refine_ls_R_factor_gt 0.0667
_refine_ls_shift/su_max 0.003
_refine_ls_shift/su_mean 0.001
_refine_ls_structure_factor_coef Fsqd
_refine_ls_weighting_details 'calc w=1/[\s^2^(Fo^2^)+(0.1161P)^2^+0.0000P] where P=(Fo^2^+2Fc^2^)/3'
_refine_ls_weighting_scheme calc
_refine_ls_wR_factor_gt 0.1531
_refine_ls_wR_factor_ref 0.1969
_reflns_number_gt 2266
_reflns_number_total 3959
_reflns_threshold_expression >2\s(I)
_cod_data_source_file cg501647r_si_002.cif
_cod_data_source_block comp6
_cod_depositor_comments
;
The following automatic conversions were performed:

'_symmetry_cell_setting' value 'Triclinic' changed to 'triclinic'
according to
/home/saulius/struct/COD-crude-data--automatic-downloads/rss-feeds/ACS/lib/dictionaries/cif_core.dic
dictionary named 'cif_core.dic' version 2.4.2 from 2011-04-26.

Automatic conversion script
Id: cif_fix_values 2935 2014-11-11 08:27:57Z andrius 

 Adding full bibliography for 4512540--4512546.cif.
;
_cod_original_cell_volume 1460.9(11)
_cod_original_sg_symbol_H-M 'P-1   '
_cod_database_code 4512545

loop_
_symmetry_equiv_pos_as_xyz
'x, y, z'
'-x, -y, -z'

loop_
_atom_site_label
_atom_site_type_symbol
_atom_site_fract_x
_atom_site_fract_y
_atom_site_fract_z
_atom_site_U_iso_or_equiv
_atom_site_adp_type
_atom_site_occupancy
_atom_site_symmetry_multiplicity
_atom_site_calc_flag
_atom_site_refinement_flags
Cu1 Cu 0.69327(12) 0.55563(10) 0.28813(11) 0.0463(4) Uani 1 1 d .
Cu2 Cu 0.84133(12) 0.80942(10) 0.55034(11) 0.0445(4) Uani 1 1 d .
Cu3 Cu 0.86806(12) 0.53506(10) 0.49578(11) 0.0461(4) Uani 1 1 d .
O4 O 1.0785(7) 0.5689(6) 0.4478(6) 0.0527(19) Uani 1 1 d .
O1 O 0.8480(7) 0.6485(5) 0.4307(6) 0.0446(18) Uani 1 1 d D
H111 H 0.928(5) 0.684(9) 0.419(9) 0.053 Uiso 1 1 d D
O5 O 1.1002(7) 0.7244(6) 0.3986(6) 0.056(2) Uani 1 1 d .
O2 O 0.5103(8) 0.4643(6) 0.1774(7) 0.057(2) Uani 1 1 d .
N2 N 0.7850(8) 0.8383(7) 0.4236(7) 0.045(2) Uani 1 1 d .
N5 N 0.7396(8) 0.3752(7) 0.3521(8) 0.048(2) Uani 1 1 d .
N1 N 0.7184(8) 0.7292(7) 0.3136(7) 0.044(2) Uani 1 1 d .
N3 N 0.9416(8) 0.8015(7) 0.6739(7) 0.046(2) Uani 1 1 d .
N4 N 0.9502(9) 0.6897(7) 0.6515(8) 0.049(2) Uani 1 1 d .
N6 N 0.6716(9) 0.3860(7) 0.2702(8) 0.050(2) Uani 1 1 d .
C7 C 0.7047(12) 0.2463(9) 0.3112(11) 0.059(3) Uani 1 1 d .
H7 H 0.7392 0.2131 0.3513 0.071 Uiso 1 1 calc R
C2 C 0.7187(12) 0.9012(10) 0.3021(11) 0.064(3) Uani 1 1 d .
H2 H 0.7043 0.9534 0.2733 0.076 Uiso 1 1 calc R
C6 C 1.0239(11) 0.7090(10) 0.7487(10) 0.055(3) Uani 1 1 d .
H6 H 1.0450 0.6461 0.7543 0.066 Uiso 1 1 calc R
C1 C 0.6793(11) 0.7664(9) 0.2404(10) 0.057(3) Uani 1 1 d .
H1 H 0.6332 0.7111 0.1612 0.068 Uiso 1 1 calc R
C4 C 1.0073(11) 0.8872(9) 0.7872(10) 0.061(3) Uani 1 1 d .
H4 H 1.0136 0.9714 0.8258 0.073 Uiso 1 1 calc R
C9 C 0.5921(11) 0.2615(9) 0.1780(11) 0.066(4) Uani 1 1 d .
H9 H 0.5340 0.2402 0.1097 0.079 Uiso 1 1 calc R
C3 C 0.7823(10) 0.9410(9) 0.4129(11) 0.054(3) Uani 1 1 d .
H3 H 0.8195 1.0278 0.4739 0.065 Uiso 1 1 calc R
C8 C 0.6137(11) 0.1711(9) 0.2050(12) 0.062(3) Uani 1 1 d .
H8 H 0.5734 0.0789 0.1590 0.075 Uiso 1 1 calc R
C5 C 1.0651(8) 0.8354(7) 0.8405(8) 0.062(3) Uani 1 1 d .
H5 H 1.1174 0.8749 0.9172 0.075 Uiso 1 1 calc R
C10 C 0.7086(8) 0.9550(7) 0.6870(8) 0.066(4) Uani 1 1 d R
H10 H 0.6306 0.8723 0.6455 0.079 Uiso 1 1 calc R
C11 C 0.7020(12) 1.0611(10) 0.7689(11) 0.077(4) Uani 1 1 d .
H11 H 0.6179 1.0497 0.7808 0.092 Uiso 1 1 calc R
C12 C 0.8134(11) 1.1833(9) 0.8341(9) 0.051(3) Uani 1 1 d .
C13 C 0.9323(12) 1.1973(9) 0.8119(10) 0.056(3) Uani 1 1 d .
H13 H 1.0109 1.2793 0.8548 0.067 Uiso 1 1 calc R
C14 C 0.9388(10) 1.0918(9) 0.7265(9) 0.048(3) Uani 1 1 d .
H14 H 1.0211 1.1044 0.7097 0.058 Uiso 1 1 calc R
N7 N 0.8282(9) 0.9706(6) 0.6667(7) 0.044(2) Uani 1 1 d .
C15 C 0.8031(12) 1.2946(9) 0.9268(9) 0.053(3) Uani 1 1 d .
C16 C 0.6979(12) 1.3211(10) 0.9140(11) 0.070(4) Uani 1 1 d .
H16 H 0.6303 1.2706 0.8426 0.084 Uiso 1 1 calc R
C17 C 0.6890(13) 1.4221(11) 1.0054(12) 0.075(4) Uani 1 1 d .
H17 H 0.6151 1.4368 0.9928 0.090 Uiso 1 1 calc R
N8 N 0.7812(10) 1.4991(8) 1.1103(8) 0.060(3) Uani 1 1 d .
C18 C 0.8853(13) 1.4748(10) 1.1225(11) 0.064(3) Uani 1 1 d .
H18 H 0.9515 1.5263 1.1947 0.077 Uiso 1 1 calc R
C19 C 0.9011(11) 1.3781(10) 1.0348(10) 0.056(3) Uani 1 1 d .
H19 H 0.9785 1.3686 1.0481 0.068 Uiso 1 1 calc R
C23 C 1.1465(11) 0.6573(9) 0.4178(9) 0.053(3) Uani 1 1 d .
C24 C 1.2816(13) 0.6752(12) 0.4053(11) 0.071(4) Uani 1 1 d .
H24 H 1.3023 0.6079 0.3993 0.085 Uiso 1 1 calc R
C20 C 0.4180(12) 0.4334(10) 0.2241(12) 0.056(3) Uani 1 1 d .
O3 O 0.4389(7) 0.4757(7) 0.3317(7) 0.062(2) Uani 1 1 d .
C25 C 1.3753(15) 0.7774(16) 0.4019(14) 0.105(5) Uani 1 1 d .
H25A H 1.3589 0.8469 0.4076 0.125 Uiso 1 1 calc R
H25B H 1.4584 0.7807 0.3937 0.125 Uiso 1 1 calc R
O6 O 0.6316(8) 0.6621(7) 0.5407(7) 0.059(2) Uani 1 1 d D
H6B H 0.599(10) 0.700(9) 0.595(7) 0.071 Uiso 1 1 d D
H6A H 0.573(9) 0.602(8) 0.470(4) 0.071 Uiso 1 1 d D
C21 C 0.2768(13) 0.3385(12) 0.1508(12) 0.081(4) Uani 1 1 d .
H21 H 0.2084 0.3310 0.1875 0.098 Uiso 1 1 calc R
C22 C 0.2413(16) 0.2668(15) 0.0425(14) 0.122(6) Uani 1 1 d .
H22B H 0.3069 0.2717 0.0029 0.147 Uiso 1 1 calc R
H22A H 0.1493 0.2087 0.0017 0.147 Uiso 1 1 calc R

loop_
_atom_site_aniso_label
_atom_site_aniso_U_11
_atom_site_aniso_U_22
_atom_site_aniso_U_33
_atom_site_aniso_U_23
_atom_site_aniso_U_13
_atom_site_aniso_U_12
Cu1 0.0644(8) 0.0279(6) 0.0492(9) 0.0160(6) 0.0171(7) 0.0268(6)
Cu2 0.0696(9) 0.0266(6) 0.0413(8) 0.0121(5) 0.0163(7) 0.0307(6)
Cu3 0.0707(9) 0.0272(6) 0.0487(9) 0.0173(6) 0.0188(7) 0.0312(6)
O4 0.080(5) 0.036(4) 0.064(5) 0.029(4) 0.030(4) 0.040(4)
O1 0.072(5) 0.025(3) 0.045(5) 0.016(3) 0.022(4) 0.030(3)
O5 0.078(5) 0.039(4) 0.069(6) 0.033(4) 0.024(4) 0.035(4)
O2 0.070(5) 0.043(4) 0.061(6) 0.027(4) 0.024(5) 0.028(4)
N2 0.069(5) 0.030(4) 0.047(6) 0.019(4) 0.021(5) 0.031(4)
N5 0.070(6) 0.033(4) 0.050(6) 0.019(4) 0.022(5) 0.031(4)
N1 0.068(5) 0.036(4) 0.035(5) 0.016(4) 0.018(5) 0.030(4)
N3 0.070(5) 0.031(4) 0.036(6) 0.010(4) 0.011(5) 0.029(4)
N4 0.076(6) 0.032(4) 0.044(6) 0.011(4) 0.021(5) 0.038(4)
N6 0.065(5) 0.036(4) 0.041(6) 0.013(4) 0.013(5) 0.023(4)
C7 0.091(8) 0.030(5) 0.062(9) 0.022(6) 0.022(7) 0.034(6)
C2 0.096(9) 0.054(6) 0.073(10) 0.045(7) 0.022(7) 0.050(6)
C6 0.080(8) 0.051(6) 0.046(8) 0.025(5) 0.005(6) 0.042(6)
C1 0.084(8) 0.043(6) 0.052(8) 0.025(5) 0.023(7) 0.035(6)
C4 0.097(8) 0.033(5) 0.047(8) 0.011(5) 0.003(7) 0.037(6)
C9 0.068(7) 0.037(6) 0.064(9) 0.008(5) -0.007(7) 0.022(5)
C3 0.070(7) 0.031(5) 0.074(9) 0.027(5) 0.023(7) 0.033(5)
C8 0.072(7) 0.020(5) 0.083(10) 0.015(6) 0.023(7) 0.020(5)
C5 0.078(8) 0.057(7) 0.050(8) 0.017(6) 0.019(6) 0.040(6)
C10 0.067(7) 0.041(6) 0.070(9) 0.011(6) 0.031(7) 0.022(5)
C11 0.077(8) 0.042(6) 0.084(11) 0.005(6) 0.033(8) 0.029(6)
C12 0.074(7) 0.037(5) 0.047(7) 0.014(5) 0.023(6) 0.035(5)
C13 0.074(7) 0.034(5) 0.057(8) 0.016(5) 0.012(7) 0.030(5)
C14 0.062(6) 0.043(6) 0.051(7) 0.027(5) 0.026(6) 0.028(5)
N7 0.072(6) 0.023(4) 0.034(5) 0.009(4) 0.016(5) 0.024(4)
C15 0.084(8) 0.031(5) 0.041(8) 0.011(5) 0.019(6) 0.030(5)
C16 0.085(8) 0.055(7) 0.055(9) 0.006(6) 0.021(7) 0.042(7)
C17 0.089(9) 0.054(7) 0.073(10) 0.020(7) 0.008(8) 0.041(6)
N8 0.083(6) 0.042(5) 0.054(7) 0.012(5) 0.014(6) 0.039(5)
C18 0.090(9) 0.042(6) 0.051(8) 0.017(6) 0.017(7) 0.030(6)
C19 0.078(7) 0.052(6) 0.054(8) 0.027(6) 0.023(7) 0.043(6)
C23 0.071(8) 0.035(5) 0.041(7) 0.012(5) 0.006(6) 0.025(5)
C24 0.083(9) 0.079(8) 0.092(11) 0.059(8) 0.046(8) 0.051(7)
C20 0.060(7) 0.038(6) 0.056(9) 0.014(6) 0.001(7) 0.023(6)
O3 0.071(5) 0.056(4) 0.044(6) 0.018(4) 0.018(4) 0.022(4)
C25 0.096(11) 0.128(13) 0.136(16) 0.097(12) 0.058(11) 0.056(10)
O6 0.078(5) 0.045(4) 0.041(5) 0.011(3) 0.025(4) 0.025(4)
C21 0.080(9) 0.090(9) 0.045(9) 0.016(7) 0.014(8) 0.032(7)
C22 0.101(11) 0.110(12) 0.070(13) 0.017(10) 0.016(10) 0.004(9)

loop_
_atom_type_symbol
_atom_type_description
_atom_type_scat_dispersion_real
_atom_type_scat_dispersion_imag
_atom_type_scat_source
C C 0.0033 0.0016 'International Tables Vol C Tables 4.2.6.8 and 6.1.1.4'
H H 0.0000 0.0000 'International Tables Vol C Tables 4.2.6.8 and 6.1.1.4'
N N 0.0061 0.0033 'International Tables Vol C Tables 4.2.6.8 and 6.1.1.4'
O O 0.0106 0.0060 'International Tables Vol C Tables 4.2.6.8 and 6.1.1.4'
Cu Cu 0.3201 1.2651 'International Tables Vol C Tables 4.2.6.8 and 6.1.1.4'

loop_
_geom_angle_atom_site_label_1
_geom_angle_atom_site_label_2
_geom_angle_atom_site_label_3
_geom_angle
_geom_angle_site_symmetry_1
_geom_angle_site_symmetry_3
N6 Cu1 N1 177.5(4) . .
N6 Cu1 O2 90.3(3) . .
N1 Cu1 O2 91.6(3) . .
N6 Cu1 O1 89.2(3) . .
N1 Cu1 O1 88.5(3) . .
O2 Cu1 O1 164.2(3) . .
N2 Cu2 N3 166.1(4) . .
N2 Cu2 O1 88.1(3) . .
N3 Cu2 O1 89.6(3) . .
N2 Cu2 N7 90.0(3) . .
N3 Cu2 N7 92.6(3) . .
O1 Cu2 N7 177.7(3) . .
N2 Cu2 O6 98.4(3) . .
N3 Cu2 O6 95.0(3) . .
O1 Cu2 O6 86.3(3) . .
N7 Cu2 O6 92.7(3) . .
N5 Cu3 N4 164.1(4) . .
N5 Cu3 O4 92.2(3) . 2_766
N4 Cu3 O4 91.3(3) . 2_766
N5 Cu3 O1 90.0(3) . .
N4 Cu3 O1 89.6(3) . .
O4 Cu3 O1 168.8(3) 2_766 .
N5 Cu3 O4 99.9(3) . .
N4 Cu3 O4 96.0(3) . .
O4 Cu3 O4 78.6(3) 2_766 .
O1 Cu3 O4 90.3(2) . .
C23 O4 Cu3 131.5(7) . 2_766
C23 O4 Cu3 125.4(6) . .
Cu3 O4 Cu3 101.4(3) 2_766 .
Cu1 O1 Cu3 116.0(3) . .
Cu1 O1 Cu2 109.0(3) . .
Cu3 O1 Cu2 112.7(3) . .
C20 O2 Cu1 111.6(7) . .
C3 N2 N1 105.2(8) . .
C3 N2 Cu2 136.5(7) . .
N1 N2 Cu2 118.0(5) . .
C7 N5 N6 107.8(9) . .
C7 N5 Cu3 132.3(8) . .
N6 N5 Cu3 119.9(6) . .
C1 N1 N2 109.4(8) . .
C1 N1 Cu1 130.9(7) . .
N2 N1 Cu1 119.7(6) . .
C4 N3 N4 106.5(8) . .
C4 N3 Cu2 133.4(6) . .
N4 N3 Cu2 120.0(6) . .
C6 N4 N3 108.8(8) . .
C6 N4 Cu3 129.8(6) . .
N3 N4 Cu3 121.4(7) . .
N5 N6 C9 108.3(8) . .
N5 N6 Cu1 123.0(6) . .
C9 N6 Cu1 128.7(8) . .
N5 C7 C8 111.2(10) . .
C3 C2 C1 105.7(9) . .
N4 C6 C5 111.0(8) . .
N1 C1 C2 108.5(10) . .
N3 C4 C5 112.0(8) . .
N6 C9 C8 107.5(10) . .
C2 C3 N2 111.2(9) . .
C7 C8 C9 105.2(8) . .
C6 C5 C4 101.6(8) . .
C11 C10 N7 119.4(8) . .
C10 C11 C12 122.7(10) . .
C13 C12 C11 117.0(9) . .
C13 C12 C15 122.0(10) . .
C11 C12 C15 121.0(10) . .
C12 C13 C14 120.6(10) . .
N7 C14 C13 121.0(10) . .
C14 N7 C10 119.1(7) . .
C14 N7 Cu2 121.2(7) . .
C10 N7 Cu2 119.7(5) . .
C16 C15 C19 115.2(9) . .
C16 C15 C12 123.4(10) . .
C19 C15 C12 121.5(10) . .
C17 C16 C15 121.3(12) . .
N8 C17 C16 123.3(12) . .
C17 N8 C18 115.6(10) . .
C19 C18 N8 123.9(11) . .
C18 C19 C15 120.7(11) . .
O5 C23 O4 121.9(10) . .
O5 C23 C24 120.1(10) . .
O4 C23 C24 118.0(10) . .
C25 C24 C23 125.6(12) . .
O2 C20 O3 123.9(10) . .
O2 C20 C21 119.6(13) . .
O3 C20 C21 116.5(13) . .
C22 C21 C20 124.9(15) . .

loop_
_geom_bond_atom_site_label_1
_geom_bond_atom_site_label_2
_geom_bond_distance
_geom_bond_site_symmetry_2
Cu1 N6 1.937(8) .
Cu1 N1 1.944(7) .
Cu1 O2 1.970(7) .
Cu1 O1 1.981(7) .
Cu2 N2 1.943(8) .
Cu2 N3 1.949(8) .
Cu2 O1 2.018(6) .
Cu2 N7 2.042(7) .
Cu2 O6 2.279(8) .
Cu3 N5 1.947(8) .
Cu3 N4 1.951(8) .
Cu3 O4 1.975(6) 2_766
Cu3 O1 1.993(6) .
Cu3 O4 2.403(7) .
O4 C23 1.294(12) .
O4 Cu3 1.975(6) 2_766
O5 C23 1.234(11) .
O2 C20 1.252(14) .
N2 C3 1.354(11) .
N2 N1 1.379(10) .
N5 C7 1.336(11) .
N5 N6 1.345(11) .
N1 C1 1.333(13) .
N3 C4 1.338(12) .
N3 N4 1.347(9) .
N4 C6 1.333(13) .
N6 C9 1.361(12) .
C7 C8 1.338(15) .
C2 C3 1.349(15) .
C2 C1 1.383(13) .
C6 C5 1.390(12) .
C4 C5 1.395(13) .
C9 C8 1.406(15) .
C10 C11 1.358(12) .
C10 N7 1.338(11) .
C11 C12 1.359(14) .
C12 C13 1.342(14) .
C12 C15 1.482(13) .
C13 C14 1.373(13) .
C14 N7 1.344(11) .
C15 C16 1.357(15) .
C15 C19 1.386(14) .
C16 C17 1.388(15) .
C17 N8 1.332(14) .
N8 C18 1.326(14) .
C18 C19 1.373(14) .
C23 C24 1.470(15) .
C24 C25 1.306(16) .
C20 O3 1.250(14) .
C20 C21 1.463(16) .
C21 C22 1.251(18) .
